data_7037212
loop_
_publ_author_name
'Huang, Fang'
'Zhang, Wenjuan'
'Yue, Erlin'
'Liang, Tongling'
'Hu, Xinquan'
'Sun, Wen-Hua'

_publ_section_title
;
 Controlling the molecular weights of polyethylene waxes using the highly
 active precatalysts of
 2-(1-aryliminoethyl)-9-arylimino-5,6,7,8-tetrahydrocycloheptapyridylcobalt
 chlorides: synthesis, characterization, and catalytic behavior.
;
_journal_issue 2
_journal_name_full 'Dalton transactions (Cambridge, England : 2003)'
_journal_page_first 657
_journal_page_last 666
_journal_paper_doi 10.1039/c5dt03779d
_journal_volume 45
_journal_year 2015
_chemical_formula_moiety 'C36 H47 Cl2 Co N3'
_chemical_formula_sum 'C36 H47 Cl2 Co N3'
_chemical_formula_weight 651.59
_chemical_name_systematic
;
 ?
;
_space_group_IT_number 2
_symmetry_cell_setting triclinic
_symmetry_space_group_name_Hall '-P 1'
_symmetry_space_group_name_H-M 'P -1'
_atom_sites_solution_hydrogens geom
_atom_sites_solution_primary direct
_atom_sites_solution_secondary difmap
_audit_creation_method SHELXL-97
_audit_update_record
;
2015-09-21 deposited with the CCDC.
2015-11-13 downloaded from the CCDC.
;
_cell_angle_alpha 110.60(3)
_cell_angle_beta 96.73(3)
_cell_angle_gamma 91.19(3)
_cell_formula_units_Z 4
_cell_length_a 9.1872(18)
_cell_length_b 18.382(4)
_cell_length_c 24.108(5)
_cell_measurement_temperature 173(2)
_cell_measurement_theta_max 25.00
_cell_measurement_theta_min .91
_cell_volume 3776.3(16)
_computing_cell_refinement 'Siemens SMART & SAINT'
_computing_data_collection 'Siemens SMART'
_computing_data_reduction 'Siemens XPREP'
_computing_molecular_graphics 'XP in Siemens SHELXTL (Sheldrick, 1994)'
_computing_publication_material 'SHELX97 (Sheldrick, 1997)'
_computing_structure_refinement 'Siemens SHELXTL'
_computing_structure_solution 'Siemens SHELXTL'
_diffrn_ambient_temperature 173(2)
_diffrn_measured_fraction_theta_full 0.996
_diffrn_measured_fraction_theta_max 0.996
_diffrn_measurement_device_type 'Saturn724+ CCD'
_diffrn_measurement_method '\w scans at fixed \c = 45\%'
_diffrn_radiation_monochromator graphite
_diffrn_radiation_source 'fine-focus sealed tube'
_diffrn_radiation_type MoK\a
_diffrn_radiation_wavelength 0.71073
_diffrn_reflns_av_R_equivalents 0.0673
_diffrn_reflns_av_sigmaI/netI 0.0875
_diffrn_reflns_limit_h_max 10
_diffrn_reflns_limit_h_min -10
_diffrn_reflns_limit_k_max 21
_diffrn_reflns_limit_k_min -21
_diffrn_reflns_limit_l_max 28
_diffrn_reflns_limit_l_min -28
_diffrn_reflns_number 28204
_diffrn_reflns_theta_full 25.00
_diffrn_reflns_theta_max 25.00
_diffrn_reflns_theta_min 0.91
_diffrn_standards_decay_% none
_diffrn_standards_interval_count none
_diffrn_standards_interval_time none
_diffrn_standards_number none
_exptl_absorpt_coefficient_mu 0.622
_exptl_absorpt_correction_T_max 1.0000
_exptl_absorpt_correction_T_min 0.6479
_exptl_absorpt_correction_type empirical
_exptl_absorpt_process_details 'SADABS (Sheldrick, 1996)'
_exptl_crystal_colour red
_exptl_crystal_density_diffrn 1.146
_exptl_crystal_density_method 'not measured'
_exptl_crystal_description block
_exptl_crystal_F_000 1380
_exptl_crystal_size_max 0.489
_exptl_crystal_size_mid 0.328
_exptl_crystal_size_min 0.109
_platon_squeeze_details ' ?'
_refine_diff_density_max 1.883
_refine_diff_density_min -0.658
_refine_diff_density_rms 0.135
_refine_ls_extinction_method none
_refine_ls_goodness_of_fit_ref 1.016
_refine_ls_hydrogen_treatment constr
_refine_ls_matrix_type full
_refine_ls_number_parameters 775
_refine_ls_number_reflns 13235
_refine_ls_number_restraints 1002
_refine_ls_restrained_S_all 1.020
_refine_ls_R_factor_gt 0.1046
_refine_ls_shift/su_max 0.015
_refine_ls_shift/su_mean 0.000
_refine_ls_structure_factor_coef Fsqd
_refine_ls_weighting_details 'calc w=1/[\s^2^(Fo^2^)+(0.1492P)^2^+13.3259P] where P=(Fo^2^+2Fc^2^)/3'
_refine_ls_weighting_scheme calc
_refine_ls_wR_factor_gt 0.2726
_refine_ls_wR_factor_ref 0.2935
_reflns_number_gt 9380
_reflns_number_total 13235
_reflns_threshold_expression >2sigma(I)
_cod_data_source_file c5dt03779d1.cif
_cod_data_source_block Co3
_cod_depositor_comments
;
The following automatic conversions were performed:

'_symmetry_cell_setting' value 'Triclinic' changed to 'triclinic'
according to
/usr/data/users/saulius/crontab/automatic-downloads/rss-feeds/RSC/lib/dictionaries/cif_core.dic
dictionary named 'cif_core.dic' version 2.4.2 from 2011-04-26.

Automatic conversion script
Id: cif_fix_values 4268 2015-11-12 08:31:59Z antanas 

 Adding full bibliography for 7037211--7037213.cif.
;
_cod_original_cell_volume 3776.1(13)
_cod_original_sg_symbol_H-M P-1
_cod_database_code 7037212
_refine_ls_r_factor_ref 0.1292

loop_
_symmetry_equiv_pos_as_xyz
'x, y, z'
'-x, -y, -z'

loop_
_atom_site_label
_atom_site_type_symbol
_atom_site_fract_x
_atom_site_fract_y
_atom_site_fract_z
_atom_site_U_iso_or_equiv
_atom_site_adp_type
_atom_site_occupancy
_atom_site_symmetry_multiplicity
_atom_site_calc_flag
_atom_site_refinement_flags
Co1 Co 0.09076(9) 0.27411(5) 0.26972(4) 0.0316(2) Uani 1 1 d U
Cl2 Cl -0.00733(18) 0.15048(9) 0.23786(8) 0.0435(4) Uani 1 1 d U
Cl1 Cl -0.0529(2) 0.36591(10) 0.32654(8) 0.0478(4) Uani 1 1 d U
N1 N 0.0433(5) 0.2936(3) 0.1847(2) 0.0325(11) Uani 1 1 d U
C13 C -0.0546(7) 0.2459(3) 0.1330(3) 0.0333(13) Uani 1 1 d U
N2 N 0.2420(6) 0.3600(3) 0.2735(2) 0.0383(12) Uani 1 1 d U
N3 N 0.2726(7) 0.2714(3) 0.3353(3) 0.0437(13) Uani 1 1 d U
C4 C 0.2892(8) 0.4700(4) 0.2473(3) 0.0443(16) Uani 1 1 d U
H4 H 0.2700 0.4977 0.2209 0.053 Uiso 1 1 calc R
C14 C -0.2029(7) 0.2593(4) 0.1277(3) 0.0389(14) Uani 1 1 d U
C2 C 0.1011(7) 0.3578(3) 0.1853(3) 0.0335(13) Uani 1 1 d U
C3 C 0.2147(7) 0.3993(4) 0.2370(3) 0.0370(14) Uani 1 1 d U
C33 C 0.2886(9) 0.2096(4) 0.3594(3) 0.0488(17) Uani 1 1 d U
C18 C 0.0050(7) 0.1851(4) 0.0895(3) 0.0393(14) Uani 1 1 d U
C15 C -0.2898(8) 0.2134(4) 0.0749(3) 0.0442(16) Uani 1 1 d U
H15 H -0.3910 0.2226 0.0696 0.053 Uiso 1 1 calc R
C17 C -0.0882(8) 0.1405(4) 0.0381(3) 0.0473(16) Uani 1 1 d U
H17 H -0.0505 0.0993 0.0080 0.057 Uiso 1 1 calc R
C22 C -0.2701(8) 0.3201(4) 0.1765(3) 0.0453(16) Uani 1 1 d U
H22 H -0.1888 0.3512 0.2078 0.054 Uiso 1 1 calc R
C16 C -0.2347(8) 0.1555(5) 0.0303(3) 0.0520(18) Uani 1 1 d U
H16 H -0.2965 0.1261 -0.0055 0.062 Uiso 1 1 calc R
C32 C 0.3758(8) 0.1482(4) 0.3335(3) 0.0487(17) Uani 1 1 d U
C5 C 0.3932(10) 0.4989(5) 0.2978(4) 0.065(2) Uani 1 1 d U
H5 H 0.4442 0.5479 0.3063 0.078 Uiso 1 1 calc R
C19 C 0.1669(8) 0.1686(5) 0.0977(4) 0.0543(19) Uani 1 1 d U
H19 H 0.2056 0.1952 0.1409 0.065 Uiso 1 1 calc R
C21 C 0.1866(11) 0.0808(6) 0.0816(5) 0.076(3) Uani 1 1 d U
H21A H 0.1207 0.0594 0.1020 0.115 Uiso 1 1 calc R
H21B H 0.2886 0.0730 0.0943 0.115 Uiso 1 1 calc R
H21C H 0.1631 0.0541 0.0383 0.115 Uiso 1 1 calc R
C31 C 0.3786(9) 0.0865(4) 0.3533(4) 0.0573(19) Uani 1 1 d U
H31 H 0.4364 0.0442 0.3358 0.069 Uiso 1 1 calc R
C30 C 0.2999(12) 0.0849(6) 0.3974(4) 0.074(2) Uani 1 1 d U
H30 H 0.3044 0.0421 0.4108 0.088 Uiso 1 1 calc R
C34 C 0.4692(9) 0.1498(6) 0.2861(4) 0.064(2) Uani 1 1 d U
H34 H 0.4677 0.2030 0.2838 0.077 Uiso 1 1 calc R
C6 C 0.4254(12) 0.4585(5) 0.3366(5) 0.080(3) Uani 1 1 d U
C23 C -0.3687(9) 0.2792(6) 0.2056(4) 0.065(2) Uani 1 1 d U
H23A H -0.4437 0.2444 0.1749 0.097 Uiso 1 1 calc R
H23B H -0.4164 0.3183 0.2359 0.097 Uiso 1 1 calc R
H23C H -0.3086 0.2487 0.2245 0.097 Uiso 1 1 calc R
C7 C 0.3456(9) 0.3875(5) 0.3228(4) 0.060(2) Uani 1 1 d U
C24 C -0.3575(10) 0.3759(5) 0.1538(4) 0.065(2) Uani 1 1 d U
H24A H -0.2992 0.3947 0.1295 0.098 Uiso 1 1 calc R
H24B H -0.3805 0.4202 0.1879 0.098 Uiso 1 1 calc R
H24C H -0.4490 0.3487 0.1296 0.098 Uiso 1 1 calc R
C8 C 0.3689(10) 0.3306(5) 0.3534(4) 0.069(2) Uani 1 1 d U
C28 C 0.2066(10) 0.2100(5) 0.4043(4) 0.061(2) Uani 1 1 d U
C26 C 0.1122(13) 0.2739(7) 0.4333(4) 0.083(3) Uani 1 1 d U
H26 H 0.1200 0.3131 0.4136 0.100 Uiso 1 1 calc R
C37 C 0.3996(12) 0.0922(8) 0.2257(5) 0.097(4) Uani 1 1 d U
H37A H 0.4032 0.0391 0.2261 0.145 Uiso 1 1 calc R
H37B H 0.4537 0.0967 0.1943 0.145 Uiso 1 1 calc R
H37C H 0.2971 0.1036 0.2180 0.145 Uiso 1 1 calc R
C36 C 0.6278(11) 0.1350(8) 0.3014(6) 0.101(4) Uani 1 1 d U
H36A H 0.6698 0.1756 0.3391 0.152 Uiso 1 1 calc R
H36B H 0.6837 0.1359 0.2694 0.152 Uiso 1 1 calc R
H36C H 0.6323 0.0840 0.3056 0.152 Uiso 1 1 calc R
C29 C 0.2162(12) 0.1435(6) 0.4220(4) 0.076(3) Uani 1 1 d U
H29 H 0.1613 0.1408 0.4524 0.092 Uiso 1 1 calc R
C27 C 0.1707(17) 0.3161(9) 0.5005(5) 0.121(5) Uani 1 1 d U
H27A H 0.1612 0.2802 0.5220 0.181 Uiso 1 1 calc R
H27B H 0.1135 0.3613 0.5173 0.181 Uiso 1 1 calc R
H27C H 0.2742 0.3336 0.5047 0.181 Uiso 1 1 calc R
C20 C 0.2549(10) 0.2015(6) 0.0626(5) 0.079(3) Uani 1 1 d U
H20A H 0.2226 0.1747 0.0198 0.119 Uiso 1 1 calc R
H20B H 0.3592 0.1941 0.0716 0.119 Uiso 1 1 calc R
H20C H 0.2408 0.2572 0.0735 0.119 Uiso 1 1 calc R
C25 C -0.0451(15) 0.2456(8) 0.4222(7) 0.112(4) Uani 1 1 d U
H25A H -0.0695 0.2104 0.3806 0.168 Uiso 1 1 calc R
H25B H -0.1067 0.2900 0.4298 0.168 Uiso 1 1 calc R
H25C H -0.0627 0.2176 0.4490 0.168 Uiso 1 1 calc R
Co2 Co 0.26552(9) 0.77691(5) 0.27125(4) 0.0353(2) Uani 1 1 d U
Cl4 Cl 0.3465(2) 0.65587(10) 0.24018(9) 0.0510(5) Uani 1 1 d U
Cl3 Cl 0.4414(2) 0.87235(12) 0.33211(9) 0.0609(5) Uani 1 1 d U
N4 N 0.2607(6) 0.7991(3) 0.1869(2) 0.0378(12) Uani 1 1 d U
N5 N 0.1145(6) 0.8596(3) 0.2752(3) 0.0398(12) Uani 1 1 d U
N6 N 0.1252(7) 0.7697(3) 0.3361(3) 0.0445(13) Uani 1 1 d U
C47 C 0.1209(7) 0.9001(4) 0.2394(3) 0.0376(14) Uani 1 1 d U
C48 C 0.2018(7) 0.8618(4) 0.1876(3) 0.0403(14) Uani 1 1 d U
C62 C 0.1242(9) 0.7071(5) 0.3593(4) 0.0531(18) Uani 1 1 d U
C46 C 0.0537(8) 0.9698(4) 0.2499(3) 0.0451(16) Uani 1 1 d U
H46 H 0.0564 0.9980 0.2237 0.054 Uiso 1 1 calc R
C50 C 0.3221(7) 0.7550(4) 0.1336(3) 0.0402(14) Uani 1 1 d U
C49 C 0.2058(9) 0.8962(4) 0.1409(3) 0.0521(18) Uani 1 1 d U
H49A H 0.2985 0.8856 0.1240 0.078 Uiso 1 1 calc R
H49B H 0.1981 0.9526 0.1584 0.078 Uiso 1 1 calc R
H49C H 0.1234 0.8731 0.1091 0.078 Uiso 1 1 calc R
C64 C -0.0981(10) 0.6421(5) 0.2852(4) 0.066(2) Uani 1 1 d U
H64 H -0.0929 0.6934 0.2796 0.079 Uiso 1 1 calc R
C52 C 0.5751(9) 0.8147(5) 0.1871(5) 0.067(2) Uani 1 1 d U
H52 H 0.5184 0.8312 0.2219 0.081 Uiso 1 1 calc R
C63 C 0.0227(8) 0.6440(4) 0.3338(4) 0.0501(17) Uani 1 1 d U
C51 C 0.4754(8) 0.7663(4) 0.1336(4) 0.0490(17) Uani 1 1 d U
C45 C -0.0158(10) 0.9961(5) 0.2990(4) 0.066(2) Uani 1 1 d U
H45 H -0.0611 1.0441 0.3077 0.079 Uiso 1 1 calc R
C58 C 0.2298(9) 0.7046(5) 0.0844(3) 0.059(2) Uani 1 1 d U
C43 C -0.0229(13) 0.9538(6) 0.3379(5) 0.083(3) Uani 1 1 d U
C59 C 0.0696(10) 0.6863(6) 0.0887(4) 0.072(3) Uani 1 1 d U
H59 H 0.0422 0.7246 0.1266 0.087 Uiso 1 1 calc R
C44 C 0.0421(10) 0.8831(4) 0.3234(4) 0.060(2) Uani 1 1 d U
C55 C 0.5289(10) 0.7274(5) 0.0788(4) 0.064(2) Uani 1 1 d U
H55 H 0.6306 0.7328 0.0761 0.077 Uiso 1 1 calc R
C38 C 0.0423(11) 0.8263(5) 0.3541(4) 0.070(2) Uani 1 1 d U
C69 C 0.2369(13) 0.6439(7) 0.4242(5) 0.088(3) Uani 1 1 d U
H69 H 0.3098 0.6434 0.4554 0.105 Uiso 1 1 calc R
C67 C 0.0291(10) 0.5812(5) 0.3521(4) 0.061(2) Uani 1 1 d U
H67 H -0.0400 0.5378 0.3336 0.074 Uiso 1 1 calc R
C54 C 0.7065(14) 0.7740(7) 0.2022(6) 0.102(4) Uani 1 1 d U
H54A H 0.6738 0.7229 0.2021 0.153 Uiso 1 1 calc R
H54B H 0.7570 0.8054 0.2419 0.153 Uiso 1 1 calc R
H54C H 0.7740 0.7673 0.1724 0.153 Uiso 1 1 calc R
C68 C 0.1340(12) 0.5812(6) 0.3966(5) 0.081(3) Uani 1 1 d U
H68 H 0.1372 0.5376 0.4092 0.098 Uiso 1 1 calc R
C70 C 0.2318(12) 0.7097(6) 0.4049(5) 0.078(2) Uani 1 1 d U
C74 C -0.0724(14) 0.5769(8) 0.2251(5) 0.107(4) Uani 1 1 d U
H74A H 0.0224 0.5883 0.2140 0.160 Uiso 1 1 calc R
H74B H -0.1512 0.5754 0.1935 0.160 Uiso 1 1 calc R
H74C H -0.0724 0.5264 0.2303 0.160 Uiso 1 1 calc R
C71 C 0.3458(15) 0.7760(8) 0.4345(5) 0.105(4) Uani 1 1 d U
H71 H 0.3269 0.8149 0.4145 0.126 Uiso 1 1 calc R
C57 C 0.2920(12) 0.6686(6) 0.0329(4) 0.079(3) Uani 1 1 d U
H57 H 0.2323 0.6335 -0.0013 0.094 Uiso 1 1 calc R
C60 C 0.0455(16) 0.6044(11) 0.0894(8) 0.143(6) Uani 1 1 d U
H60A H 0.0774 0.5666 0.0536 0.215 Uiso 1 1 calc R
H60B H -0.0590 0.5934 0.0900 0.215 Uiso 1 1 calc R
H60C H 0.1026 0.6006 0.1252 0.215 Uiso 1 1 calc R
C56 C 0.4362(12) 0.6822(6) 0.0298(5) 0.078(3) Uani 1 1 d U
H56 H 0.4732 0.6598 -0.0073 0.094 Uiso 1 1 calc R
C53 C 0.6300(19) 0.8886(9) 0.1767(9) 0.152(6) Uani 1 1 d U
H53A H 0.7178 0.8778 0.1564 0.229 Uiso 1 1 calc R
H53B H 0.6541 0.9313 0.2153 0.229 Uiso 1 1 calc R
H53C H 0.5528 0.9035 0.1519 0.229 Uiso 1 1 calc R
C73 C 0.5011(19) 0.7479(11) 0.4231(8) 0.151(6) Uani 1 1 d U
H73A H 0.5256 0.7114 0.4436 0.227 Uiso 1 1 calc R
H73B H 0.5731 0.7928 0.4385 0.227 Uiso 1 1 calc R
H73C H 0.5026 0.7219 0.3801 0.227 Uiso 1 1 calc R
C61 C -0.0302(15) 0.6930(9) 0.0362(6) 0.123(5) Uani 1 1 d U
H61A H -0.0336 0.7479 0.0404 0.185 Uiso 1 1 calc R
H61B H -0.1294 0.6716 0.0353 0.185 Uiso 1 1 calc R
H61C H 0.0079 0.6638 -0.0011 0.185 Uiso 1 1 calc R
C72 C 0.326(2) 0.8181(10) 0.5028(6) 0.140(5) Uani 1 1 d U
H72A H 0.2221 0.8282 0.5060 0.210 Uiso 1 1 calc R
H72B H 0.3857 0.8675 0.5193 0.210 Uiso 1 1 calc R
H72C H 0.3569 0.7844 0.5252 0.210 Uiso 1 1 calc R
C66 C -0.2523(14) 0.6266(9) 0.2964(7) 0.120(4) Uani 1 1 d U
H66A H -0.2587 0.5776 0.3038 0.179 Uiso 1 1 calc R
H66B H -0.3219 0.6229 0.2612 0.179 Uiso 1 1 calc R
H66C H -0.2763 0.6694 0.3313 0.179 Uiso 1 1 calc R
C11 C 0.6392(17) 0.4631(8) 0.4140(7) 0.114(4) Uani 1 1 d U
H11A H 0.6838 0.4889 0.4561 0.136 Uiso 1 1 calc R
H11B H 0.7100 0.4708 0.3882 0.136 Uiso 1 1 calc R
C9 C 0.4856(15) 0.3438(7) 0.4042(6) 0.108(3) Uani 1 1 d U
H9A H 0.4483 0.3771 0.4411 0.129 Uiso 1 1 calc R
H9B H 0.5038 0.2929 0.4084 0.129 Uiso 1 1 calc R
C10 C 0.6139(15) 0.3765(7) 0.4010(7) 0.112(4) Uani 1 1 d U
H10A H 0.6377 0.3493 0.3601 0.134 Uiso 1 1 calc R
H10B H 0.6885 0.3633 0.4285 0.134 Uiso 1 1 calc R
C42 C -0.0613(14) 0.9914(7) 0.4106(6) 0.107(4) Uani 1 1 d U
H42A H 0.0217 0.9844 0.4380 0.129 Uiso 1 1 calc R
H42B H -0.0745 1.0479 0.4219 0.129 Uiso 1 1 calc R
C40 C -0.1707(15) 0.8619(8) 0.3973(7) 0.109(4) Uani 1 1 d U
H40A H -0.2382 0.8419 0.4186 0.131 Uiso 1 1 calc R
H40B H -0.2036 0.8365 0.3539 0.131 Uiso 1 1 calc R
C41 C -0.1856(16) 0.9543(7) 0.4155(6) 0.104(3) Uani 1 1 d U
H41A H -0.2688 0.9635 0.3893 0.125 Uiso 1 1 calc R
H41B H -0.2075 0.9762 0.4572 0.125 Uiso 1 1 calc R
C39 C -0.0302(15) 0.8398(8) 0.4098(6) 0.105(3) Uani 1 1 d U
H39A H -0.0354 0.7916 0.4191 0.126 Uiso 1 1 calc R
H39B H 0.0259 0.8814 0.4444 0.126 Uiso 1 1 calc R
C12 C 0.5159(15) 0.4969(8) 0.4046(7) 0.118(4) Uani 1 1 d U
H12A H 0.5413 0.5527 0.4128 0.141 Uiso 1 1 calc R
H12B H 0.4501 0.4941 0.4336 0.141 Uiso 1 1 calc R
C1 C 0.0722(12) 0.3888(5) 0.1402(4) 0.073(3) Uani 1 1 d U
H1A H 0.0066 0.3519 0.1066 0.109 Uiso 1 1 calc R
H1B H 0.1646 0.3983 0.1264 0.109 Uiso 1 1 calc R
H1C H 0.0252 0.4380 0.1558 0.109 Uiso 1 1 calc R

loop_
_atom_site_aniso_label
_atom_site_aniso_U_11
_atom_site_aniso_U_22
_atom_site_aniso_U_33
_atom_site_aniso_U_23
_atom_site_aniso_U_13
_atom_site_aniso_U_12
Co1 0.0304(4) 0.0265(4) 0.0368(5) 0.0111(3) 0.0020(3) -0.0029(3)
Cl2 0.0429(9) 0.0315(8) 0.0552(10) 0.0172(7) -0.0007(7) -0.0052(7)
Cl1 0.0548(10) 0.0404(9) 0.0462(9) 0.0117(7) 0.0100(8) 0.0081(8)
N1 0.028(2) 0.031(3) 0.040(3) 0.015(2) 0.003(2) -0.002(2)
C13 0.035(3) 0.027(3) 0.040(3) 0.015(2) 0.002(2) 0.000(2)
N2 0.035(3) 0.033(3) 0.048(3) 0.017(2) -0.001(2) -0.002(2)
N3 0.050(3) 0.036(3) 0.044(3) 0.015(2) -0.003(2) -0.001(2)
C4 0.044(3) 0.033(3) 0.058(4) 0.019(3) 0.006(3) -0.002(3)
C14 0.036(3) 0.041(3) 0.044(3) 0.022(3) 0.003(3) 0.000(3)
C2 0.036(3) 0.029(3) 0.036(3) 0.011(2) 0.007(2) 0.004(2)
C3 0.033(3) 0.035(3) 0.044(3) 0.018(3) 0.001(3) -0.001(2)
C33 0.055(4) 0.043(3) 0.051(4) 0.024(3) -0.005(3) -0.008(3)
C18 0.029(3) 0.044(3) 0.040(3) 0.011(3) -0.002(2) 0.001(3)
C15 0.035(3) 0.055(4) 0.047(3) 0.026(3) -0.002(3) -0.003(3)
C17 0.043(3) 0.043(4) 0.046(3) 0.005(3) 0.004(3) -0.001(3)
C22 0.041(3) 0.051(4) 0.048(4) 0.022(3) 0.007(3) 0.012(3)
C16 0.049(4) 0.056(4) 0.047(4) 0.018(3) -0.008(3) -0.007(3)
C32 0.047(4) 0.038(3) 0.061(4) 0.021(3) 0.000(3) -0.011(3)
C5 0.056(4) 0.049(4) 0.089(5) 0.031(4) -0.011(4) -0.012(3)
C19 0.038(4) 0.052(4) 0.057(4) 0.000(3) 0.004(3) 0.006(3)
C21 0.062(5) 0.078(6) 0.086(6) 0.022(5) 0.014(5) 0.028(5)
C31 0.062(4) 0.039(4) 0.071(4) 0.025(3) -0.006(4) 0.000(3)
C30 0.084(5) 0.068(5) 0.080(5) 0.043(4) 0.007(4) 0.004(4)
C34 0.053(4) 0.071(5) 0.074(5) 0.033(4) 0.009(4) 0.006(4)
C6 0.082(5) 0.057(4) 0.098(5) 0.039(4) -0.036(4) -0.021(4)
C23 0.053(5) 0.086(6) 0.062(5) 0.032(5) 0.014(4) 0.000(4)
C7 0.062(4) 0.043(4) 0.072(4) 0.026(3) -0.022(4) -0.011(3)
C24 0.065(5) 0.066(5) 0.072(5) 0.032(4) 0.011(4) 0.019(4)
C8 0.071(5) 0.047(4) 0.081(5) 0.026(4) -0.031(4) -0.016(4)
C28 0.066(4) 0.062(4) 0.057(4) 0.027(4) 0.000(4) 0.001(4)
C26 0.097(6) 0.091(6) 0.065(5) 0.031(4) 0.009(5) 0.019(5)
C37 0.072(6) 0.123(9) 0.081(7) 0.019(6) 0.009(5) 0.026(6)
C36 0.058(6) 0.134(9) 0.139(9) 0.081(8) 0.017(6) 0.005(6)
C29 0.085(5) 0.085(5) 0.073(5) 0.046(4) 0.012(4) -0.004(5)
C27 0.148(11) 0.135(10) 0.065(6) 0.015(6) 0.010(7) 0.049(9)
C20 0.047(5) 0.082(6) 0.096(7) 0.015(5) 0.015(5) -0.003(4)
C25 0.110(9) 0.115(9) 0.127(9) 0.053(8) 0.037(8) 0.026(7)
Co2 0.0319(5) 0.0329(5) 0.0431(5) 0.0164(4) 0.0038(4) -0.0004(3)
Cl4 0.0532(10) 0.0410(9) 0.0686(11) 0.0291(9) 0.0147(9) 0.0116(8)
Cl3 0.0572(11) 0.0568(11) 0.0652(12) 0.0238(10) -0.0080(9) -0.0186(9)
N4 0.035(3) 0.039(3) 0.043(3) 0.019(2) 0.009(2) 0.003(2)
N5 0.040(3) 0.028(3) 0.052(3) 0.012(2) 0.014(2) 0.002(2)
N6 0.056(3) 0.027(3) 0.047(3) 0.008(2) 0.016(3) 0.000(2)
C47 0.035(3) 0.030(3) 0.052(3) 0.021(3) 0.005(3) 0.001(2)
C48 0.038(3) 0.038(3) 0.049(3) 0.020(3) 0.005(3) 0.007(3)
C62 0.056(4) 0.050(4) 0.061(4) 0.027(3) 0.021(3) 0.005(3)
C46 0.042(3) 0.037(3) 0.058(4) 0.019(3) 0.010(3) 0.000(3)
C50 0.039(3) 0.043(3) 0.048(3) 0.027(3) 0.011(3) 0.013(3)
C49 0.060(5) 0.049(4) 0.060(4) 0.033(4) 0.013(4) 0.020(4)
C64 0.063(5) 0.052(4) 0.086(5) 0.029(4) 0.012(4) 0.001(4)
C52 0.051(4) 0.054(4) 0.092(5) 0.014(4) 0.029(4) 0.000(3)
C63 0.052(4) 0.042(3) 0.062(4) 0.022(3) 0.017(3) 0.004(3)
C51 0.047(4) 0.043(3) 0.069(4) 0.031(3) 0.017(3) 0.009(3)
C45 0.070(5) 0.038(4) 0.094(5) 0.023(4) 0.031(4) 0.010(3)
C58 0.056(4) 0.070(4) 0.045(4) 0.010(3) 0.008(3) 0.020(4)
C43 0.099(6) 0.059(5) 0.100(6) 0.026(4) 0.055(5) 0.013(4)
C59 0.053(4) 0.092(6) 0.049(4) 0.000(4) -0.001(4) 0.013(4)
C44 0.075(5) 0.038(4) 0.069(4) 0.015(3) 0.036(4) 0.006(3)
C55 0.059(4) 0.066(5) 0.081(5) 0.037(4) 0.029(4) 0.018(4)
C38 0.093(5) 0.048(4) 0.076(5) 0.020(4) 0.044(4) 0.002(4)
C69 0.091(6) 0.105(6) 0.083(5) 0.057(5) 0.003(5) 0.002(5)
C67 0.060(4) 0.058(4) 0.072(5) 0.027(4) 0.020(4) 0.002(4)
C54 0.106(8) 0.100(8) 0.103(8) 0.046(7) -0.007(7) 0.019(7)
C68 0.089(6) 0.082(5) 0.094(5) 0.055(5) 0.017(5) 0.001(5)
C70 0.081(5) 0.088(5) 0.077(5) 0.042(4) 0.015(4) -0.006(4)
C74 0.087(7) 0.114(9) 0.099(8) 0.019(7) 0.000(6) -0.022(7)
C71 0.108(7) 0.126(7) 0.086(6) 0.050(5) 0.005(5) -0.024(6)
C57 0.077(5) 0.092(6) 0.058(4) 0.015(4) 0.006(4) 0.030(5)
C60 0.085(8) 0.184(13) 0.164(12) 0.072(10) 0.004(8) 0.000(9)
C56 0.083(5) 0.095(6) 0.068(5) 0.035(4) 0.033(4) 0.026(5)
C53 0.127(11) 0.109(10) 0.214(14) 0.064(10) -0.025(10) -0.007(8)
C73 0.131(11) 0.161(12) 0.170(12) 0.081(10) -0.010(10) -0.026(10)
C61 0.097(8) 0.153(11) 0.124(9) 0.062(8) -0.015(7) 0.025(8)
C72 0.153(11) 0.171(12) 0.093(8) 0.051(8) 0.001(8) -0.039(10)
C66 0.079(7) 0.132(10) 0.170(11) 0.077(9) 0.032(8) 0.011(7)
C11 0.116(7) 0.091(6) 0.128(7) 0.042(6) -0.014(6) -0.007(6)
C9 0.106(6) 0.084(6) 0.136(7) 0.061(5) -0.039(6) -0.019(5)
C10 0.097(6) 0.090(6) 0.148(7) 0.057(6) -0.028(6) -0.004(5)
C42 0.092(6) 0.071(6) 0.130(7) -0.004(5) 0.026(6) 0.018(5)
C40 0.105(7) 0.112(7) 0.134(7) 0.068(6) 0.035(6) -0.008(6)
C41 0.113(7) 0.085(6) 0.114(6) 0.028(5) 0.036(6) 0.016(5)
C39 0.117(7) 0.097(6) 0.122(6) 0.058(5) 0.044(6) 0.006(5)
C12 0.098(6) 0.088(6) 0.138(7) 0.019(6) -0.027(6) -0.021(5)
C1 0.095(7) 0.070(5) 0.076(5) 0.058(5) -0.001(5) -0.005(5)

loop_
_atom_type_symbol
_atom_type_description
_atom_type_scat_dispersion_real
_atom_type_scat_dispersion_imag
_atom_type_scat_source
C C 0.0033 0.0016 'International Tables Vol C Tables 4.2.6.8 and 6.1.1.4'
H H 0.0000 0.0000 'International Tables Vol C Tables 4.2.6.8 and 6.1.1.4'
N N 0.0061 0.0033 'International Tables Vol C Tables 4.2.6.8 and 6.1.1.4'
Cl Cl 0.1484 0.1585 'International Tables Vol C Tables 4.2.6.8 and 6.1.1.4'
Co Co 0.3494 0.9721 'International Tables Vol C Tables 4.2.6.8 and 6.1.1.4'

loop_
_geom_angle_atom_site_label_1
_geom_angle_atom_site_label_2
_geom_angle_atom_site_label_3
_geom_angle
N2 Co1 N3 74.6(2)
N2 Co1 N1 74.0(2)
N3 Co1 N1 141.7(2)
N2 Co1 Cl2 154.59(17)
N3 Co1 Cl2 101.31(16)
N1 Co1 Cl2 97.62(14)
N2 Co1 Cl1 90.88(17)
N3 Co1 Cl1 102.88(16)
N1 Co1 Cl1 99.11(14)
Cl2 Co1 Cl1 114.33(8)
C2 N1 C13 119.2(5)
C2 N1 Co1 114.1(4)
C13 N1 Co1 126.5(4)
C14 C13 C18 122.2(6)
C14 C13 N1 120.1(6)
C18 C13 N1 117.6(5)
C3 N2 C7 121.4(6)
C3 N2 Co1 118.7(4)
C7 N2 Co1 117.7(5)
C8 N3 C33 120.3(6)
C8 N3 Co1 115.7(5)
C33 N3 Co1 123.9(4)
C3 C4 C5 117.4(7)
C3 C4 H4 121.3
C5 C4 H4 121.3
C13 C14 C15 117.0(6)
C13 C14 C22 122.5(6)
C15 C14 C22 120.5(6)
N1 C2 C1 125.3(7)
N1 C2 C3 116.0(5)
C1 C2 C3 118.5(6)
N2 C3 C4 121.6(6)
N2 C3 C2 112.5(5)
C4 C3 C2 125.9(6)
C28 C33 C32 121.9(7)
C28 C33 N3 118.4(7)
C32 C33 N3 119.4(7)
C17 C18 C13 117.9(6)
C17 C18 C19 120.7(6)
C13 C18 C19 121.4(6)
C16 C15 C14 122.6(7)
C16 C15 H15 118.7
C14 C15 H15 118.7
C16 C17 C18 121.0(7)
C16 C17 H17 119.5
C18 C17 H17 119.5
C14 C22 C24 112.8(6)
C14 C22 C23 109.2(6)
C24 C22 C23 110.2(7)
C14 C22 H22 108.2
C24 C22 H22 108.2
C23 C22 H22 108.2
C15 C16 C17 119.2(7)
C15 C16 H16 120.4
C17 C16 H16 120.4
C31 C32 C33 118.6(7)
C31 C32 C34 119.9(8)
C33 C32 C34 121.5(7)
C4 C5 C6 122.2(8)
C4 C5 H5 118.9
C6 C5 H5 118.9
C20 C19 C18 111.5(7)
C20 C19 C21 110.8(7)
C18 C19 C21 111.6(7)
C20 C19 H19 107.6
C18 C19 H19 107.6
C21 C19 H19 107.6
C19 C21 H21A 109.5
C19 C21 H21B 109.5
H21A C21 H21B 109.5
C19 C21 H21C 109.5
H21A C21 H21C 109.5
H21B C21 H21C 109.5
C30 C31 C32 121.2(8)
C30 C31 H31 119.4
C32 C31 H31 119.4
C29 C30 C31 120.3(9)
C29 C30 H30 119.8
C31 C30 H30 119.8
C36 C34 C32 112.2(8)
C36 C34 C37 112.4(9)
C32 C34 C37 109.1(8)
C36 C34 H34 107.6
C32 C34 H34 107.6
C37 C34 H34 107.6
C5 C6 C7 116.7(8)
C5 C6 C12 124.6(9)
C7 C6 C12 116.7(9)
C22 C23 H23A 109.5
C22 C23 H23B 109.5
H23A C23 H23B 109.5
C22 C23 H23C 109.5
H23A C23 H23C 109.5
H23B C23 H23C 109.5
N2 C7 C6 120.7(7)
N2 C7 C8 112.2(6)
C6 C7 C8 126.8(7)
C22 C24 H24A 109.5
C22 C24 H24B 109.5
H24A C24 H24B 109.5
C22 C24 H24C 109.5
H24A C24 H24C 109.5
H24B C24 H24C 109.5
N3 C8 C9 122.3(8)
N3 C8 C7 115.3(7)
C9 C8 C7 122.2(8)
C33 C28 C29 115.7(8)
C33 C28 C26 124.0(8)
C29 C28 C26 120.3(9)
C25 C26 C28 111.4(10)
C25 C26 C27 113.6(11)
C28 C26 C27 111.3(9)
C25 C26 H26 106.7
C28 C26 H26 106.7
C27 C26 H26 106.7
C34 C37 H37A 109.5
C34 C37 H37B 109.5
H37A C37 H37B 109.5
C34 C37 H37C 109.5
H37A C37 H37C 109.5
H37B C37 H37C 109.5
C34 C36 H36A 109.5
C34 C36 H36B 109.5
H36A C36 H36B 109.5
C34 C36 H36C 109.5
H36A C36 H36C 109.5
H36B C36 H36C 109.5
C30 C29 C28 122.4(9)
C30 C29 H29 118.8
C28 C29 H29 118.8
C26 C27 H27A 109.5
C26 C27 H27B 109.5
H27A C27 H27B 109.5
C26 C27 H27C 109.5
H27A C27 H27C 109.5
H27B C27 H27C 109.5
C19 C20 H20A 109.5
C19 C20 H20B 109.5
H20A C20 H20B 109.5
C19 C20 H20C 109.5
H20A C20 H20C 109.5
H20B C20 H20C 109.5
C26 C25 H25A 109.5
C26 C25 H25B 109.5
H25A C25 H25B 109.5
C26 C25 H25C 109.5
H25A C25 H25C 109.5
H25B C25 H25C 109.5
N5 Co2 N6 74.4(2)
N5 Co2 N4 74.2(2)
N6 Co2 N4 142.0(2)
N5 Co2 Cl4 155.21(17)
N6 Co2 Cl4 101.19(16)
N4 Co2 Cl4 98.49(15)
N5 Co2 Cl3 90.69(17)
N6 Co2 Cl3 100.79(17)
N4 Co2 Cl3 100.32(16)
Cl4 Co2 Cl3 114.04(9)
C48 N4 C50 117.1(5)
C48 N4 Co2 114.2(5)
C50 N4 Co2 128.6(4)
C47 N5 C44 122.4(6)
C47 N5 Co2 117.9(4)
C44 N5 Co2 117.5(5)
C38 N6 C62 120.6(6)
C38 N6 Co2 115.5(5)
C62 N6 Co2 123.9(4)
N5 C47 C46 121.5(6)
N5 C47 C48 113.3(5)
C46 C47 C48 125.2(6)
N4 C48 C49 124.7(6)
N4 C48 C47 115.8(6)
C49 C48 C47 119.4(6)
C70 C62 C63 120.9(8)
C70 C62 N6 118.4(8)
C63 C62 N6 120.5(7)
C45 C46 C47 117.4(7)
C45 C46 H46 121.3
C47 C46 H46 121.3
C58 C50 C51 122.8(7)
C58 C50 N4 119.4(6)
C51 C50 N4 117.8(6)
C48 C49 H49A 109.5
C48 C49 H49B 109.5
H49A C49 H49B 109.5
C48 C49 H49C 109.5
H49A C49 H49C 109.5
H49B C49 H49C 109.5
C63 C64 C66 115.7(9)
C63 C64 C74 109.4(8)
C66 C64 C74 107.1(10)
C63 C64 H64 108.1
C66 C64 H64 108.1
C74 C64 H64 108.1
C51 C52 C54 114.0(8)
C51 C52 C53 108.6(10)
C54 C52 C53 108.8(10)
C51 C52 H52 108.5
C54 C52 H52 108.5
C53 C52 H52 108.5
C67 C63 C62 120.9(8)
C67 C63 C64 118.0(7)
C62 C63 C64 121.1(7)
C55 C51 C50 116.0(8)
C55 C51 C52 121.2(7)
C50 C51 C52 122.9(7)
C46 C45 C43 121.8(8)
C46 C45 H45 119.1
C43 C45 H45 119.1
C57 C58 C50 117.0(8)
C57 C58 C59 121.7(8)
C50 C58 C59 121.2(7)
C44 C43 C45 117.7(8)
C44 C43 C42 114.4(9)
C45 C43 C42 125.7(9)
C61 C59 C60 108.5(11)
C61 C59 C58 110.5(10)
C60 C59 C58 111.4(9)
C61 C59 H59 108.8
C60 C59 H59 108.8
C58 C59 H59 108.8
N5 C44 C43 119.1(8)
N5 C44 C38 112.6(7)
C43 C44 C38 128.3(8)
C56 C55 C51 120.7(8)
C56 C55 H55 119.6
C51 C55 H55 119.6
N6 C38 C44 115.9(7)
N6 C38 C39 120.8(9)
C44 C38 C39 122.6(8)
C68 C69 C70 119.3(10)
C68 C69 H69 120.3
C70 C69 H69 120.3
C68 C67 C63 120.1(9)
C68 C67 H67 120.0
C63 C67 H67 120.0
C52 C54 H54A 109.5
C52 C54 H54B 109.5
H54A C54 H54B 109.5
C52 C54 H54C 109.5
H54A C54 H54C 109.5
H54B C54 H54C 109.5
C67 C68 C69 121.0(9)
C67 C68 H68 119.5
C69 C68 H68 119.5
C62 C70 C69 117.8(10)
C62 C70 C71 123.8(10)
C69 C70 C71 118.4(10)
C64 C74 H74A 109.5
C64 C74 H74B 109.5
H74A C74 H74B 109.5
C64 C74 H74C 109.5
H74A C74 H74C 109.5
H74B C74 H74C 109.5
C70 C71 C73 110.2(12)
C70 C71 C72 110.2(10)
C73 C71 C72 115.2(13)
C70 C71 H71 106.9
C73 C71 H71 106.9
C72 C71 H71 106.9
C56 C57 C58 121.8(10)
C56 C57 H57 119.1
C58 C57 H57 119.1
C59 C60 H60A 109.5
C59 C60 H60B 109.5
H60A C60 H60B 109.5
C59 C60 H60C 109.5
H60A C60 H60C 109.5
H60B C60 H60C 109.5
C57 C56 C55 121.4(9)
C57 C56 H56 119.3
C55 C56 H56 119.3
C52 C53 H53A 109.5
C52 C53 H53B 109.5
H53A C53 H53B 109.5
C52 C53 H53C 109.5
H53A C53 H53C 109.5
H53B C53 H53C 109.5
C71 C73 H73A 109.5
C71 C73 H73B 109.5
H73A C73 H73B 109.5
C71 C73 H73C 109.5
H73A C73 H73C 109.5
H73B C73 H73C 109.5
C59 C61 H61A 109.5
C59 C61 H61B 109.5
H61A C61 H61B 109.5
C59 C61 H61C 109.5
H61A C61 H61C 109.5
H61B C61 H61C 109.5
C71 C72 H72A 109.5
C71 C72 H72B 109.5
H72A C72 H72B 109.5
C71 C72 H72C 109.5
H72A C72 H72C 109.5
H72B C72 H72C 109.5
C64 C66 H66A 109.5
C64 C66 H66B 109.5
H66A C66 H66B 109.5
C64 C66 H66C 109.5
H66A C66 H66C 109.5
H66B C66 H66C 109.5
C12 C11 C10 113.1(13)
C12 C11 H11A 109.0
C10 C11 H11A 109.0
C12 C11 H11B 109.0
C10 C11 H11B 109.0
H11A C11 H11B 107.8
C10 C9 C8 116.6(12)
C10 C9 H9A 108.2
C8 C9 H9A 108.2
C10 C9 H9B 108.2
C8 C9 H9B 108.2
H9A C9 H9B 107.3
C9 C10 C11 123.0(13)
C9 C10 H10A 106.6
C11 C10 H10A 106.6
C9 C10 H10B 106.6
C11 C10 H10B 106.6
H10A C10 H10B 106.5
C41 C42 C43 109.5(11)
C41 C42 H42A 109.8
C43 C42 H42A 109.8
C41 C42 H42B 109.8
C43 C42 H42B 109.8
H42A C42 H42B 108.2
C39 C40 C41 115.3(12)
C39 C40 H40A 108.4
C41 C40 H40A 108.4
C39 C40 H40B 108.4
C41 C40 H40B 108.4
H40A C40 H40B 107.5
C42 C41 C40 112.0(11)
C42 C41 H41A 109.2
C40 C41 H41A 109.2
C42 C41 H41B 109.2
C40 C41 H41B 109.2
H41A C41 H41B 107.9
C40 C39 C38 106.1(12)
C40 C39 H39A 110.5
C38 C39 H39A 110.5
C40 C39 H39B 110.5
C38 C39 H39B 110.5
H39A C39 H39B 108.7
C11 C12 C6 114.9(13)
C11 C12 H12A 108.5
C6 C12 H12A 108.5
C11 C12 H12B 108.5
C6 C12 H12B 108.5
H12A C12 H12B 107.5
C2 C1 H1A 109.5
C2 C1 H1B 109.5
H1A C1 H1B 109.5
C2 C1 H1C 109.5
H1A C1 H1C 109.5
H1B C1 H1C 109.5

loop_
_geom_bond_atom_site_label_1
_geom_bond_atom_site_label_2
_geom_bond_distance
Co1 N2 2.052(5)
Co1 N3 2.175(6)
Co1 N1 2.197(5)
Co1 Cl2 2.2562(19)
Co1 Cl1 2.314(2)
N1 C2 1.280(8)
N1 C13 1.438(8)
C13 C14 1.389(9)
C13 C18 1.408(9)
N2 C3 1.327(8)
N2 C7 1.365(9)
N3 C8 1.301(10)
N3 C33 1.449(9)
C4 C3 1.384(9)
C4 C5 1.389(11)
C4 H4 0.9500
C14 C15 1.395(9)
C14 C22 1.513(10)
C2 C1 1.398(9)
C2 C3 1.489(9)
C33 C28 1.389(11)
C33 C32 1.402(11)
C18 C17 1.396(9)
C18 C19 1.528(9)
C15 C16 1.376(11)
C15 H15 0.9500
C17 C16 1.384(10)
C17 H17 0.9500
C22 C24 1.524(10)
C22 C23 1.538(10)
C22 H22 1.0000
C16 H16 0.9500
C32 C31 1.376(10)
C32 C34 1.516(11)
C5 C6 1.395(12)
C5 H5 0.9500
C19 C20 1.493(13)
C19 C21 1.543(12)
C19 H19 1.0000
C21 H21A 0.9800
C21 H21B 0.9800
C21 H21C 0.9800
C31 C30 1.362(13)
C31 H31 0.9500
C30 C29 1.340(14)
C30 H30 0.9500
C34 C36 1.514(13)
C34 C37 1.521(14)
C34 H34 1.0000
C6 C7 1.395(11)
C6 C12 1.649(15)
C23 H23A 0.9800
C23 H23B 0.9800
C23 H23C 0.9800
C7 C8 1.481(11)
C24 H24A 0.9800
C24 H24B 0.9800
C24 H24C 0.9800
C8 C9 1.479(13)
C28 C29 1.431(12)
C28 C26 1.493(14)
C26 C25 1.486(17)
C26 C27 1.552(15)
C26 H26 1.0000
C37 H37A 0.9800
C37 H37B 0.9800
C37 H37C 0.9800
C36 H36A 0.9800
C36 H36B 0.9800
C36 H36C 0.9800
C29 H29 0.9500
C27 H27A 0.9800
C27 H27B 0.9800
C27 H27C 0.9800
C20 H20A 0.9800
C20 H20B 0.9800
C20 H20C 0.9800
C25 H25A 0.9800
C25 H25B 0.9800
C25 H25C 0.9800
Co2 N5 2.064(5)
Co2 N6 2.176(6)
Co2 N4 2.205(5)
Co2 Cl4 2.256(2)
Co2 Cl3 2.314(2)
N4 C48 1.281(8)
N4 C50 1.442(9)
N5 C47 1.330(8)
N5 C44 1.348(9)
N6 C38 1.282(11)
N6 C62 1.446(9)
C47 C46 1.389(9)
C47 C48 1.492(10)
C48 C49 1.476(9)
C62 C70 1.377(13)
C62 C63 1.382(11)
C46 C45 1.352(11)
C46 H46 0.9500
C50 C58 1.394(11)
C50 C51 1.420(10)
C49 H49A 0.9800
C49 H49B 0.9800
C49 H49C 0.9800
C64 C63 1.506(12)
C64 C66 1.512(14)
C64 C74 1.568(15)
C64 H64 1.0000
C52 C51 1.475(12)
C52 C54 1.509(14)
C52 C53 1.549(17)
C52 H52 1.0000
C63 C67 1.373(11)
C51 C55 1.414(11)
C45 C43 1.418(13)
C45 H45 0.9500
C58 C57 1.383(12)
C58 C59 1.526(13)
C43 C44 1.390(12)
C43 C42 1.725(16)
C59 C61 1.518(14)
C59 C60 1.523(19)
C59 H59 1.0000
C44 C38 1.478(12)
C55 C56 1.361(14)
C55 H55 0.9500
C38 C39 1.513(14)
C69 C68 1.391(15)
C69 C70 1.439(14)
C69 H69 0.9500
C67 C68 1.355(13)
C67 H67 0.9500
C54 H54A 0.9800
C54 H54B 0.9800
C54 H54C 0.9800
C68 H68 0.9500
C70 C71 1.501(16)
C74 H74A 0.9800
C74 H74B 0.9800
C74 H74C 0.9800
C71 C73 1.55(2)
C71 C72 1.588(18)
C71 H71 1.0000
C57 C56 1.358(14)
C57 H57 0.9500
C60 H60A 0.9800
C60 H60B 0.9800
C60 H60C 0.9800
C56 H56 0.9500
C53 H53A 0.9800
C53 H53B 0.9800
C53 H53C 0.9800
C73 H73A 0.9800
C73 H73B 0.9800
C73 H73C 0.9800
C61 H61A 0.9800
C61 H61B 0.9800
C61 H61C 0.9800
C72 H72A 0.9800
C72 H72B 0.9800
C72 H72C 0.9800
C66 H66A 0.9800
C66 H66B 0.9800
C66 H66C 0.9800
C11 C12 1.338(18)
C11 C10 1.518(17)
C11 H11A 0.9900
C11 H11B 0.9900
C9 C10 1.334(17)
C9 H9A 0.9900
C9 H9B 0.9900
C10 H10A 0.9900
C10 H10B 0.9900
C42 C41 1.357(17)
C42 H42A 0.9900
C42 H42B 0.9900
C40 C39 1.392(17)
C40 C41 1.610(17)
C40 H40A 0.9900
C40 H40B 0.9900
C41 H41A 0.9900
C41 H41B 0.9900
C39 H39A 0.9900
C39 H39B 0.9900
C12 H12A 0.9900
C12 H12B 0.9900
C1 H1A 0.9800
C1 H1B 0.9800
C1 H1C 0.9800

loop_
_geom_torsion_atom_site_label_1
_geom_torsion_atom_site_label_2
_geom_torsion_atom_site_label_3
_geom_torsion_atom_site_label_4
_geom_torsion
N2 Co1 N1 C2 -17.0(4)
N3 Co1 N1 C2 -53.2(6)
Cl2 Co1 N1 C2 -172.4(4)
Cl1 Co1 N1 C2 71.3(4)
N2 Co1 N1 C13 169.3(5)
N3 Co1 N1 C13 133.1(5)
Cl2 Co1 N1 C13 13.9(5)
Cl1 Co1 N1 C13 -102.4(5)
C2 N1 C13 C14 -86.1(7)
Co1 N1 C13 C14 87.3(6)
C2 N1 C13 C18 95.4(7)
Co1 N1 C13 C18 -91.2(6)
N3 Co1 N2 C3 177.0(5)
N1 Co1 N2 C3 19.3(5)
Cl2 Co1 N2 C3 93.0(6)
Cl1 Co1 N2 C3 -79.9(5)
N3 Co1 N2 C7 -19.4(6)
N1 Co1 N2 C7 -177.1(6)
Cl2 Co1 N2 C7 -103.4(6)
Cl1 Co1 N2 C7 83.7(6)
N2 Co1 N3 C8 12.7(6)
N1 Co1 N3 C8 48.8(8)
Cl2 Co1 N3 C8 166.9(6)
Cl1 Co1 N3 C8 -74.7(7)
N2 Co1 N3 C33 -168.5(6)
N1 Co1 N3 C33 -132.4(5)
Cl2 Co1 N3 C33 -14.3(6)
Cl1 Co1 N3 C33 104.2(5)
C18 C13 C14 C15 -4.8(9)
N1 C13 C14 C15 176.7(6)
C18 C13 C14 C22 174.9(6)
N1 C13 C14 C22 -3.6(9)
C13 N1 C2 C1 3.2(10)
Co1 N1 C2 C1 -171.0(7)
C13 N1 C2 C3 -172.9(5)
Co1 N1 C2 C3 12.9(7)
C7 N2 C3 C4 -0.4(11)
Co1 N2 C3 C4 162.5(5)
C7 N2 C3 C2 178.3(7)
Co1 N2 C3 C2 -18.8(7)
C5 C4 C3 N2 -0.6(11)
C5 C4 C3 C2 -179.1(7)
N1 C2 C3 N2 2.7(8)
C1 C2 C3 N2 -173.7(7)
N1 C2 C3 C4 -178.7(6)
C1 C2 C3 C4 4.9(11)
C8 N3 C33 C28 99.5(10)
Co1 N3 C33 C28 -79.3(8)
C8 N3 C33 C32 -85.9(10)
Co1 N3 C33 C32 95.3(7)
C14 C13 C18 C17 3.9(10)
N1 C13 C18 C17 -177.6(6)
C14 C13 C18 C19 -176.7(6)
N1 C13 C18 C19 1.8(10)
C13 C14 C15 C16 2.1(10)
C22 C14 C15 C16 -177.6(7)
C13 C18 C17 C16 -0.2(11)
C19 C18 C17 C16 -179.6(7)
C13 C14 C22 C24 127.5(7)
C15 C14 C22 C24 -52.8(9)
C13 C14 C22 C23 -109.6(7)
C15 C14 C22 C23 70.1(8)
C14 C15 C16 C17 1.4(11)
C18 C17 C16 C15 -2.3(12)
C28 C33 C32 C31 0.5(11)
N3 C33 C32 C31 -174.0(7)
C28 C33 C32 C34 -177.8(7)
N3 C33 C32 C34 7.7(11)
C3 C4 C5 C6 1.4(14)
C17 C18 C19 C20 78.7(9)
C13 C18 C19 C20 -100.7(8)
C17 C18 C19 C21 -45.9(10)
C13 C18 C19 C21 134.8(8)
C33 C32 C31 C30 -0.7(12)
C34 C32 C31 C30 177.6(8)
C32 C31 C30 C29 0.9(14)
C31 C32 C34 C36 -50.7(12)
C33 C32 C34 C36 127.6(9)
C31 C32 C34 C37 74.6(10)
C33 C32 C34 C37 -107.2(9)
C4 C5 C6 C7 -1.1(16)
C4 C5 C6 C12 -164.7(11)
C3 N2 C7 C6 0.6(13)
Co1 N2 C7 C6 -162.5(8)
C3 N2 C7 C8 -173.9(7)
Co1 N2 C7 C8 23.0(10)
C5 C6 C7 N2 0.1(16)
C12 C6 C7 N2 165.0(9)
C5 C6 C7 C8 173.8(10)
C12 C6 C7 C8 -21.3(17)
C33 N3 C8 C9 -8.6(15)
Co1 N3 C8 C9 170.3(9)
C33 N3 C8 C7 176.4(8)
Co1 N3 C8 C7 -4.7(11)
N2 C7 C8 N3 -11.1(13)
C6 C7 C8 N3 174.8(10)
N2 C7 C8 C9 173.9(11)
C6 C7 C8 C9 -0.2(18)
C32 C33 C28 C29 -0.4(12)
N3 C33 C28 C29 174.1(7)
C32 C33 C28 C26 179.9(8)
N3 C33 C28 C26 -5.6(12)
C33 C28 C26 C25 117.1(11)
C29 C28 C26 C25 -62.6(13)
C33 C28 C26 C27 -115.0(12)
C29 C28 C26 C27 65.3(14)
C31 C30 C29 C28 -0.8(16)
C33 C28 C29 C30 0.6(14)
C26 C28 C29 C30 -179.7(10)
N5 Co2 N4 C48 16.6(5)
N6 Co2 N4 C48 51.6(6)
Cl4 Co2 N4 C48 172.3(5)
Cl3 Co2 N4 C48 -71.2(5)
N5 Co2 N4 C50 -167.4(6)
N6 Co2 N4 C50 -132.3(5)
Cl4 Co2 N4 C50 -11.6(6)
Cl3 Co2 N4 C50 104.8(5)
N6 Co2 N5 C47 -178.0(5)
N4 Co2 N5 C47 -19.5(5)
Cl4 Co2 N5 C47 -95.2(6)
Cl3 Co2 N5 C47 81.0(5)
N6 Co2 N5 C44 18.6(5)
N4 Co2 N5 C44 177.1(6)
Cl4 Co2 N5 C44 101.4(6)
Cl3 Co2 N5 C44 -82.4(5)
N5 Co2 N6 C38 -13.3(6)
N4 Co2 N6 C38 -48.3(8)
Cl4 Co2 N6 C38 -168.2(6)
Cl3 Co2 N6 C38 74.4(7)
N5 Co2 N6 C62 167.9(6)
N4 Co2 N6 C62 132.9(6)
Cl4 Co2 N6 C62 13.0(6)
Cl3 Co2 N6 C62 -104.4(6)
C44 N5 C47 C46 0.6(11)
Co2 N5 C47 C46 -162.0(5)
C44 N5 C47 C48 -177.7(7)
Co2 N5 C47 C48 19.7(7)
C50 N4 C48 C49 -6.6(10)
Co2 N4 C48 C49 169.9(6)
C50 N4 C48 C47 171.7(6)
Co2 N4 C48 C47 -11.8(8)
N5 C47 C48 N4 -4.2(9)
C46 C47 C48 N4 177.6(6)
N5 C47 C48 C49 174.2(6)
C46 C47 C48 C49 -4.0(11)
C38 N6 C62 C70 -97.8(10)
Co2 N6 C62 C70 80.9(9)
C38 N6 C62 C63 86.0(10)
Co2 N6 C62 C63 -95.3(8)
N5 C47 C46 C45 1.5(11)
C48 C47 C46 C45 179.6(7)
C48 N4 C50 C58 -82.1(9)
Co2 N4 C50 C58 102.0(7)
C48 N4 C50 C51 97.0(7)
Co2 N4 C50 C51 -79.0(7)
C70 C62 C63 C67 -1.9(12)
N6 C62 C63 C67 174.2(7)
C70 C62 C63 C64 178.1(8)
N6 C62 C63 C64 -5.8(11)
C66 C64 C63 C67 53.8(12)
C74 C64 C63 C67 -67.2(10)
C66 C64 C63 C62 -126.2(10)
C74 C64 C63 C62 112.7(9)
C58 C50 C51 C55 4.4(11)
N4 C50 C51 C55 -174.6(6)
C58 C50 C51 C52 -175.0(8)
N4 C50 C51 C52 6.0(10)
C54 C52 C51 C55 -51.8(12)
C53 C52 C51 C55 69.5(11)
C54 C52 C51 C50 127.5(9)
C53 C52 C51 C50 -111.1(10)
C47 C46 C45 C43 -1.2(13)
C51 C50 C58 C57 -4.1(12)
N4 C50 C58 C57 174.8(7)
C51 C50 C58 C59 172.2(8)
N4 C50 C58 C59 -8.8(12)
C46 C45 C43 C44 -1.1(16)
C46 C45 C43 C42 161.0(10)
C57 C58 C59 C61 -51.0(13)
C50 C58 C59 C61 132.8(10)
C57 C58 C59 C60 69.7(13)
C50 C58 C59 C60 -106.5(11)
C47 N5 C44 C43 -3.0(13)
Co2 N5 C44 C43 159.6(8)
C47 N5 C44 C38 176.4(7)
Co2 N5 C44 C38 -21.0(10)
C45 C43 C44 N5 3.2(15)
C42 C43 C44 N5 -160.9(8)
C45 C43 C44 C38 -176.1(10)
C42 C43 C44 C38 19.9(16)
C50 C51 C55 C56 0.0(12)
C52 C51 C55 C56 179.4(9)
C62 N6 C38 C44 -174.5(8)
Co2 N6 C38 C44 6.6(11)
C62 N6 C38 C39 14.8(14)
Co2 N6 C38 C39 -164.0(8)
N5 C44 C38 N6 8.8(13)
C43 C44 C38 N6 -172.0(10)
N5 C44 C38 C39 179.2(10)
C43 C44 C38 C39 -1.5(18)
C62 C63 C67 C68 1.5(13)
C64 C63 C67 C68 -178.6(8)
C63 C67 C68 C69 -0.4(15)
C70 C69 C68 C67 -0.2(17)
C63 C62 C70 C69 1.3(14)
N6 C62 C70 C69 -174.9(8)
C63 C62 C70 C71 179.8(10)
N6 C62 C70 C71 3.6(14)
C68 C69 C70 C62 -0.3(16)
C68 C69 C70 C71 -178.8(11)
C62 C70 C71 C73 -116.3(13)
C69 C70 C71 C73 62.2(14)
C62 C70 C71 C72 115.5(13)
C69 C70 C71 C72 -66.0(16)
C50 C58 C57 C56 -0.7(15)
C59 C58 C57 C56 -177.0(10)
C58 C57 C56 C55 5.1(17)
C51 C55 C56 C57 -4.7(15)
N3 C8 C9 C10 146.6(12)
C7 C8 C9 C10 -38.8(18)
C8 C9 C10 C11 77.9(19)
C12 C11 C10 C9 -26(2)
C44 C43 C42 C41 -78.7(14)
C45 C43 C42 C41 118.7(13)
C43 C42 C41 C40 59.2(15)
C39 C40 C41 C42 31.9(18)
C41 C40 C39 C38 -91.4(14)
N6 C38 C39 C40 -140.9(11)
C44 C38 C39 C40 49.1(15)
C10 C11 C12 C6 -56.8(19)
C5 C6 C12 C11 -120.9(15)
C7 C6 C12 C11 75.6(17)

loop_
_platon_squeeze_void_nr
_platon_squeeze_void_average_x
_platon_squeeze_void_average_y
_platon_squeeze_void_average_z
_platon_squeeze_void_volume
_platon_squeeze_void_count_electrons
1 -0.035 0.500 0.000 306.8 28.2
2 0.000 0.500 0.500 71.4 -2.6
3 0.500 0.000 1.000 268.3 27.4
4 0.500 1.000 0.500 67.0 -8.5
5 0.284 0.542 0.713 8.4 -0.6
6 0.333 0.021 0.692 7.0 -0.3
7 0.667 0.979 0.308 7.0 -0.2
8 0.716 0.458 0.286 8.4 -0.7
